data_2230444
loop_
_publ_author_name
'Bustos, Carlos'
'Alvarez-Thon, Luis'
'C\'arcamo, Juan-Guillermo'
'Iba\~nez, Andr\'es'
'S\'anchez, Christian'

_publ_section_title
;
 2-[2-(3-Chlorophenyl)hydrazinylidene]-1,3-diphenylpropane-1,3-dione
;
_journal_coeditor_code PK2324
_journal_issue 6
_journal_name_full 'Acta Crystallographica Section E'
_journal_page_first o1450
_journal_page_last o1451
_journal_paper_doi 10.1107/S1600536811017909
_journal_volume 67
_journal_year 2011
_chemical_formula_iupac 'C21 H15 Cl N2 O2'
_chemical_formula_moiety 'C21 H15 Cl N2 O2'
_chemical_formula_sum 'C21 H15 Cl N2 O2'
_chemical_formula_weight 362.80
_chemical_name_systematic
;
2-[2-(3-Chlorophenyl)hydrazinylidene]-1,3-diphenylpropane-1,3-dione
;
_space_group_IT_number 14
_symmetry_cell_setting monoclinic
_symmetry_space_group_name_Hall '-P 2yn'
_symmetry_space_group_name_H-M 'P 1 21/n 1'
_atom_sites_solution_hydrogens geom
_atom_sites_solution_primary direct
_atom_sites_solution_secondary difmap
_cell_angle_alpha 90
_cell_angle_beta 102.1310(10)
_cell_angle_gamma 90
_cell_formula_units_Z 4
_cell_length_a 10.2970(9)
_cell_length_b 10.3526(9)
_cell_length_c 16.8926(15)
_cell_measurement_reflns_used 999
_cell_measurement_temperature 297
_cell_measurement_theta_max 26.34
_cell_measurement_theta_min 2.32
_cell_volume 1760.6(3)
_computing_cell_refinement 'SAINT (Bruker, 2000)'
_computing_data_collection 'SMART (Bruker, 2001)'
_computing_data_reduction 'SAINT (Bruker, 2000)'
_computing_molecular_graphics 'XP in SHELXTL/PC (Sheldrick, 2008)'
_computing_publication_material 'PLATON (Spek, 2009) and Mercury (Macrae <i>et al.</i>, 2006)'
_computing_structure_refinement 'SHELXL97 (Sheldrick, 2008)'
_computing_structure_solution 'SHELXS97 (Sheldrick, 2008)'
_diffrn_ambient_temperature 297
_diffrn_measured_fraction_theta_full 0.996
_diffrn_measured_fraction_theta_max 0.996
_diffrn_measurement_device_type
;
Bruker D8 Discover with SMART CCD area-detector
;
_diffrn_measurement_method '\f and \w'
_diffrn_radiation_monochromator graphite
_diffrn_radiation_source 'fine-focus sealed tube'
_diffrn_radiation_type MoK\a
_diffrn_radiation_wavelength 0.71073
_diffrn_reflns_av_R_equivalents 0.0418
_diffrn_reflns_av_sigmaI/netI 0.0351
_diffrn_reflns_limit_h_max 12
_diffrn_reflns_limit_h_min -12
_diffrn_reflns_limit_k_max 12
_diffrn_reflns_limit_k_min -12
_diffrn_reflns_limit_l_max 20
_diffrn_reflns_limit_l_min -20
_diffrn_reflns_number 11123
_diffrn_reflns_reduction_process
;
;
_diffrn_reflns_theta_full 26.34
_diffrn_reflns_theta_max 26.34
_diffrn_reflns_theta_min 2.32
_exptl_absorpt_coefficient_mu 0.235
_exptl_absorpt_correction_type none
_exptl_crystal_colour yellow
_exptl_crystal_density_diffrn 1.369
_exptl_crystal_density_method 'Not Measured'
_exptl_crystal_description polyhedron
_exptl_crystal_F_000 752
_exptl_crystal_size_max 0.60
_exptl_crystal_size_mid 0.31
_exptl_crystal_size_min 0.23
_refine_diff_density_max 0.386
_refine_diff_density_min -0.162
_refine_ls_extinction_method none
_refine_ls_goodness_of_fit_ref 0.978
_refine_ls_hydrogen_treatment mixed
_refine_ls_matrix_type full
_refine_ls_number_parameters 239
_refine_ls_number_reflns 3573
_refine_ls_number_restraints 0
_refine_ls_restrained_S_all 0.978
_refine_ls_R_factor_all 0.0555
_refine_ls_R_factor_gt 0.0423
_refine_ls_shift/su_max 0.001
_refine_ls_shift/su_mean 0.000
_refine_ls_structure_factor_coef Fsqd
_refine_ls_weighting_details 'calc w=1/[\s^2^(Fo^2^)+(0.0710P)^2^] where P=(Fo^2^+2Fc^2^)/3'
_refine_ls_weighting_scheme calc
_refine_ls_wR_factor_gt 0.1110
_refine_ls_wR_factor_ref 0.1194
_reflns_number_gt 2657
_reflns_number_total 3573
_reflns_threshold_expression I>2\s(I)
_cod_data_source_file pk2324.cif
_cod_data_source_block I
_cod_original_sg_symbol_H-M 'P 21/n'
_cod_database_code 2230444
_cod_database_fobs_code 2230444

loop_
_symmetry_equiv_pos_site_id
_symmetry_equiv_pos_as_xyz
1 x,y,z
2 1/2-x,1/2+y,1/2-z
3 -x,-y,-z
4 1/2+x,1/2-y,1/2+z

loop_
_atom_site_aniso_label
_atom_site_aniso_U_11
_atom_site_aniso_U_22
_atom_site_aniso_U_33
_atom_site_aniso_U_12
_atom_site_aniso_U_13
_atom_site_aniso_U_23
Cl1 0.0598(3) 0.0744(3) 0.0886(4) -0.0128(2) -0.0070(3) -0.0046(2)
O1 0.0440(7) 0.0589(7) 0.0723(7) 0.0061(5) 0.0030(5) 0.0073(5)
O2 0.0609(7) 0.0489(7) 0.0717(8) -0.0080(5) -0.0030(6) 0.0076(6)
N1 0.0465(7) 0.0428(7) 0.0574(8) 0.0001(6) -0.0032(6) 0.0035(6)
N2 0.0444(7) 0.0431(7) 0.0488(7) 0.0025(5) 0.0041(6) 0.0035(5)
C1 0.0420(8) 0.0442(8) 0.0497(8) 0.0059(6) 0.0057(6) 0.0021(6)
C2 0.0480(9) 0.0454(8) 0.0476(8) 0.0038(7) 0.0055(7) 0.0041(7)
C3 0.0466(9) 0.0535(9) 0.0522(9) 0.0017(7) 0.0048(7) -0.0048(7)
C4 0.0539(10) 0.0756(12) 0.0559(10) 0.0080(9) -0.0007(8) 0.0142(9)
C5 0.0577(11) 0.0677(11) 0.0798(12) 0.0069(9) 0.0060(9) 0.0309(10)
C6 0.0514(9) 0.0528(9) 0.0769(12) 0.0008(8) 0.0049(8) 0.0174(8)
C7 0.0525(9) 0.0449(8) 0.0385(8) 0.0011(7) 0.0005(6) 0.0010(6)
C8 0.0708(11) 0.0498(9) 0.0534(9) 0.0075(8) 0.0036(8) -0.0013(7)
C9 0.1002(17) 0.0449(10) 0.0701(12) 0.0008(10) 0.0002(11) -0.0019(8)
C10 0.0874(16) 0.0552(12) 0.0907(15) -0.0228(10) -0.0031(12) 0.0091(10)
C11 0.0633(12) 0.0671(12) 0.0928(14) -0.0129(9) 0.0112(10) 0.0116(10)
C12 0.0560(10) 0.0485(9) 0.0690(11) -0.0021(8) 0.0095(8) 0.0032(8)
C13 0.0444(8) 0.0509(9) 0.0495(9) 0.0012(7) 0.0059(7) -0.0072(7)
C14 0.0531(10) 0.0561(10) 0.0618(10) -0.0040(7) 0.0051(8) -0.0151(8)
C15 0.0591(11) 0.0872(14) 0.0755(13) -0.0045(10) -0.0051(10) -0.0279(12)
C16 0.0810(15) 0.1068(17) 0.0526(11) 0.0086(13) -0.0125(10) -0.0128(11)
C17 0.0879(15) 0.0923(15) 0.0525(11) 0.0040(12) 0.0071(10) 0.0058(10)
C18 0.0635(11) 0.0705(11) 0.0536(10) -0.0049(9) 0.0079(8) 0.0025(8)
C19 0.0468(9) 0.0509(9) 0.0390(8) 0.0024(7) 0.0020(6) 0.0035(6)
C20 0.0424(8) 0.0456(8) 0.0464(8) -0.0002(6) 0.0029(6) 0.0033(6)
C21 0.0429(9) 0.0468(9) 0.0540(9) -0.0015(7) 0.0081(7) 0.0001(7)

loop_
_atom_site_type_symbol
_atom_site_label
_atom_site_fract_x
_atom_site_fract_y
_atom_site_fract_z
_atom_site_U_iso_or_equiv
_atom_site_thermal_displace_type
_atom_site_calc_flag
_atom_site_refinement_flags
_atom_site_occupancy
Cl Cl1 0.69570(5) 0.13603(5) 1.18232(3) 0.0776(2) Uani . . 1.000
O O1 -0.05070(10) 0.25054(10) 0.91373(7) 0.0598(4) Uani . . 1.000
O O2 0.03738(11) -0.12050(10) 0.92207(7) 0.0630(4) Uani . . 1.000
N N1 0.25273(13) -0.04080(12) 1.02183(8) 0.0510(4) Uani . . 1.000
N N2 0.22035(12) 0.07588(11) 0.99272(7) 0.0463(4) Uani . . 1.000
C C1 0.36632(15) -0.05568(14) 1.08450(9) 0.0459(5) Uani . . 1.000
C C2 0.46505(14) 0.03750(14) 1.09893(9) 0.0477(5) Uani . . 1.000
C C3 0.57101(15) 0.01951(15) 1.16316(9) 0.0516(5) Uani . . 1.000
C C4 0.58144(17) -0.08754(18) 1.21159(10) 0.0636(6) Uani . . 1.000
C C5 0.48391(18) -0.18002(18) 1.19538(11) 0.0696(7) Uani . . 1.000
C C6 0.37597(17) -0.16608(16) 1.13176(11) 0.0616(6) Uani . . 1.000
C C7 0.16409(16) 0.33878(14) 0.92641(8) 0.0466(5) Uani . . 1.000
C C8 0.11665(19) 0.46296(15) 0.93282(9) 0.0594(6) Uani . . 1.000
C C9 0.1988(2) 0.56842(17) 0.93377(11) 0.0743(8) Uani . . 1.000
C C10 0.3278(2) 0.55061(18) 0.92704(13) 0.0810(8) Uani . . 1.000
C C11 0.3759(2) 0.42915(18) 0.91881(12) 0.0752(7) Uani . . 1.000
C C12 0.29480(17) 0.32324(16) 0.91906(10) 0.0584(6) Uani . . 1.000
C C13 -0.05962(15) 0.01258(14) 0.81261(9) 0.0489(5) Uani . . 1.000
C C14 -0.17413(16) -0.06169(16) 0.79092(10) 0.0580(6) Uani . . 1.000
C C15 -0.25909(19) -0.0430(2) 0.71700(12) 0.0768(7) Uani . . 1.000
C C16 -0.2295(2) 0.0471(2) 0.66386(12) 0.0840(8) Uani . . 1.000
C C17 -0.1161(2) 0.1191(2) 0.68373(11) 0.0787(8) Uani . . 1.000
C C18 -0.02983(18) 0.10304(17) 0.75838(10) 0.0632(6) Uani . . 1.000
C C19 0.06905(15) 0.23015(14) 0.92398(8) 0.0466(5) Uani . . 1.000
C C20 0.11471(14) 0.09339(14) 0.93512(9) 0.0457(5) Uani . . 1.000
C C21 0.02976(14) -0.01183(15) 0.89255(9) 0.0482(5) Uani . . 1.000
H H1 0.1934(18) -0.1079(15) 1.0080(10) 0.062(5) Uiso . . 1.000
H H2 0.46010 0.11030 1.06620 0.0570 Uiso calc R 1.000
H H4 0.65340 -0.09750 1.25480 0.0760 Uiso calc R 1.000
H H5 0.49060 -0.25330 1.22780 0.0840 Uiso calc R 1.000
H H6 0.31090 -0.22970 1.12080 0.0740 Uiso calc R 1.000
H H8 0.02860 0.47520 0.93650 0.0710 Uiso calc R 1.000
H H9 0.16670 0.65130 0.93900 0.0890 Uiso calc R 1.000
H H10 0.38330 0.62170 0.92810 0.0970 Uiso calc R 1.000
H H11 0.46310 0.41810 0.91310 0.0900 Uiso calc R 1.000
H H12 0.32800 0.24070 0.91430 0.0700 Uiso calc R 1.000
H H14 -0.19350 -0.12410 0.82630 0.0700 Uiso calc R 1.000
H H15 -0.33650 -0.09150 0.70320 0.0920 Uiso calc R 1.000
H H16 -0.28700 0.05920 0.61400 0.1010 Uiso calc R 1.000
H H17 -0.09640 0.17930 0.64710 0.0940 Uiso calc R 1.000
H H18 0.04710 0.15240 0.77180 0.0760 Uiso calc R 1.000

loop_
_atom_type_symbol
_atom_type_description
_atom_type_scat_dispersion_real
_atom_type_scat_dispersion_imag
_atom_type_scat_source
C C 0.0033 0.0016 ' International Tables Vol C Tables 4.2.6.8 and 6.1.1.4'
H H 0.0000 0.0000 ' International Tables Vol C Tables 4.2.6.8 and 6.1.1.4'
Cl Cl 0.1484 0.1585 ' International Tables Vol C Tables 4.2.6.8 and 6.1.1.4'
N N 0.0061 0.0033 ' International Tables Vol C Tables 4.2.6.8 and 6.1.1.4'
O O 0.0106 0.0060 ' International Tables Vol C Tables 4.2.6.8 and 6.1.1.4'

loop_
_geom_angle_atom_site_label_1
_geom_angle_atom_site_label_2
_geom_angle_atom_site_label_3
_geom_angle_site_symmetry_1
_geom_angle_site_symmetry_2
_geom_angle_site_symmetry_3
_geom_angle
_geom_angle_publ_flag
N2 N1 C1 . . . 118.94(12) no
N1 N2 C20 . . . 120.55(12) no
N2 N1 H1 . . . 119.5(11) no
C1 N1 H1 . . . 120.6(11) no
N1 C1 C2 . . . 121.18(13) no
N1 C1 C6 . . . 118.03(14) no
C2 C1 C6 . . . 120.79(15) no
C1 C2 C3 . . . 118.30(14) no
C2 C3 C4 . . . 121.95(15) no
Cl1 C3 C4 . . . 119.19(12) no
Cl1 C3 C2 . . . 118.86(12) no
C3 C4 C5 . . . 118.91(16) no
C4 C5 C6 . . . 121.16(17) no
C1 C6 C5 . . . 118.87(16) no
C12 C7 C19 . . . 123.77(14) no
C8 C7 C12 . . . 118.60(15) no
C8 C7 C19 . . . 117.57(15) no
C7 C8 C9 . . . 120.61(18) no
C8 C9 C10 . . . 119.72(17) no
C9 C10 C11 . . . 120.67(18) no
C10 C11 C12 . . . 119.85(19) no
C7 C12 C11 . . . 120.52(16) no
C14 C13 C21 . . . 118.29(14) no
C14 C13 C18 . . . 119.45(15) no
C18 C13 C21 . . . 122.22(14) no
C13 C14 C15 . . . 120.15(16) no
C14 C15 C16 . . . 120.11(18) no
C15 C16 C17 . . . 120.38(19) no
C16 C17 C18 . . . 120.48(18) no
C13 C18 C17 . . . 119.41(17) no
O1 C19 C20 . . . 117.52(13) no
O1 C19 C7 . . . 120.69(13) no
C7 C19 C20 . . . 121.79(13) no
N2 C20 C21 . . . 124.79(13) no
C19 C20 C21 . . . 119.83(13) no
N2 C20 C19 . . . 114.55(13) no
C13 C21 C20 . . . 120.28(13) no
O2 C21 C13 . . . 119.97(14) no
O2 C21 C20 . . . 119.69(13) no
C1 C2 H2 . . . 121.00 no
C3 C2 H2 . . . 121.00 no
C3 C4 H4 . . . 121.00 no
C5 C4 H4 . . . 121.00 no
C4 C5 H5 . . . 119.00 no
C6 C5 H5 . . . 119.00 no
C1 C6 H6 . . . 121.00 no
C5 C6 H6 . . . 121.00 no
C7 C8 H8 . . . 120.00 no
C9 C8 H8 . . . 120.00 no
C8 C9 H9 . . . 120.00 no
C10 C9 H9 . . . 120.00 no
C9 C10 H10 . . . 120.00 no
C11 C10 H10 . . . 120.00 no
C10 C11 H11 . . . 120.00 no
C12 C11 H11 . . . 120.00 no
C7 C12 H12 . . . 120.00 no
C11 C12 H12 . . . 120.00 no
C13 C14 H14 . . . 120.00 no
C15 C14 H14 . . . 120.00 no
C14 C15 H15 . . . 120.00 no
C16 C15 H15 . . . 120.00 no
C15 C16 H16 . . . 120.00 no
C17 C16 H16 . . . 120.00 no
C16 C17 H17 . . . 120.00 no
C18 C17 H17 . . . 120.00 no
C13 C18 H18 . . . 120.00 no
C17 C18 H18 . . . 120.00 no

loop_
_geom_bond_atom_site_label_1
_geom_bond_atom_site_label_2
_geom_bond_site_symmetry_1
_geom_bond_site_symmetry_2
_geom_bond_distance
_geom_bond_publ_flag
Cl1 C3 . . 1.7418(17) no
O1 C19 . . 1.2269(19) no
O2 C21 . . 1.2264(19) no
N1 N2 . . 1.3203(17) no
N1 C1 . . 1.411(2) no
N2 C20 . . 1.3107(19) no
N1 H1 . . 0.922(17) no
C1 C6 . . 1.386(2) no
C1 C2 . . 1.385(2) no
C2 C3 . . 1.380(2) no
C3 C4 . . 1.368(2) no
C4 C5 . . 1.373(3) no
C5 C6 . . 1.382(3) no
C7 C8 . . 1.388(2) no
C7 C19 . . 1.486(2) no
C7 C12 . . 1.387(2) no
C8 C9 . . 1.379(3) no
C9 C10 . . 1.369(3) no
C10 C11 . . 1.369(3) no
C11 C12 . . 1.379(3) no
C13 C14 . . 1.391(2) no
C13 C18 . . 1.389(2) no
C13 C21 . . 1.487(2) no
C14 C15 . . 1.380(3) no
C15 C16 . . 1.373(3) no
C16 C17 . . 1.366(3) no
C17 C18 . . 1.392(3) no
C19 C20 . . 1.491(2) no
C20 C21 . . 1.485(2) no
C2 H2 . . 0.9300 no
C4 H4 . . 0.9300 no
C5 H5 . . 0.9300 no
C6 H6 . . 0.9300 no
C8 H8 . . 0.9300 no
C9 H9 . . 0.9300 no
C10 H10 . . 0.9300 no
C11 H11 . . 0.9300 no
C12 H12 . . 0.9300 no
C14 H14 . . 0.9300 no
C15 H15 . . 0.9300 no
C16 H16 . . 0.9300 no
C17 H17 . . 0.9300 no
C18 H18 . . 0.9300 no

loop_
_geom_contact_atom_site_label_1
_geom_contact_atom_site_label_2
_geom_contact_distance
_geom_contact_site_symmetry_1
_geom_contact_site_symmetry_2
_geom_contact_publ_flag
Cl1 C21 3.5703(16) . 3_657 no
Cl1 H10 3.1300 . 3_667 no
O1 C13 2.9882(18) . . no
O1 C18 3.083(2) . . no
O1 O2 3.0602(16) . 3_557 no
O1 C15 3.386(2) . 2_456 no
O1 C6 3.390(2) . 3_557 no
O2 O1 3.0602(16) . 3_557 no
O2 N1 2.6205(18) . . no
O2 N2 2.8570(16) . . no
O2 C19 3.2328(18) . 3_557 no
O2 C20 3.1526(19) . 3_557 no
O1 H15 2.6400 . 2_456 no
O1 H1 2.628(17) . 3_557 no
O1 H6 2.6300 . 3_557 no
O1 H8 2.4700 . . no
O2 H1 1.930(18) . . no
O2 H9 2.7000 . 1_545 no
O2 H14 2.5800 . . no
N1 O2 2.6205(18) . . no
N2 O2 2.8570(16) . . no
N2 C12 3.016(2) . . no
N2 H2 2.5400 . . no
N2 H12 2.5500 . . no
C1 C14 3.402(2) . 3_557 no
C6 C14 3.567(2) . 3_557 no
C6 O1 3.390(2) . 3_557 no
C10 C11 3.577(3) . 3_667 no
C11 C10 3.577(3) . 3_667 no
C12 N2 3.016(2) . . no
C13 O1 2.9882(18) . . no
C14 C1 3.402(2) . 3_557 no
C14 C6 3.567(2) . 3_557 no
C15 O1 3.386(2) . 2_446 no
C18 C19 3.065(2) . . no
C18 O1 3.083(2) . . no
C19 O2 3.2328(18) . 3_557 no
C19 C18 3.065(2) . . no
C20 O2 3.1526(19) . 3_557 no
C21 Cl1 3.5703(16) . 3_657 no
C4 H12 2.9600 . 3_657 no
C5 H12 3.0100 . 3_657 no
C8 H16 3.0200 . 4_555 no
C8 H8 2.9800 . 3_567 no
C9 H4 2.9800 . 4_454 no
C10 H11 3.1000 . 3_667 no
C14 H5 2.9100 . 4_444 no
C15 H6 3.0300 . 4_444 no
C19 H18 2.6600 . . no
C20 H12 2.7600 . . no
C20 H18 2.7700 . . no
C21 H1 2.500(17) . . no
H1 O2 1.930(18) . . no
H1 C21 2.500(17) . . no
H1 H6 2.3900 . . no
H1 O1 2.628(17) . 3_557 no
H2 N2 2.5400 . . no
H4 C9 2.9800 . 4_555 no
H5 C14 2.9100 . 4_545 no
H6 H1 2.3900 . . no
H6 O1 2.6300 . 3_557 no
H6 C15 3.0300 . 4_545 no
H8 O1 2.4700 . . no
H8 C8 2.9800 . 3_567 no
H8 H8 2.4000 . 3_567 no
H9 O2 2.7000 . 1_565 no
H10 Cl1 3.1300 . 3_667 no
H11 C10 3.1000 . 3_667 no
H12 N2 2.5500 . . no
H12 C20 2.7600 . . no
H12 C4 2.9600 . 3_657 no
H12 C5 3.0100 . 3_657 no
H14 O2 2.5800 . . no
H15 O1 2.6400 . 2_446 no
H16 C8 3.0200 . 4_454 no
H18 C19 2.6600 . . no
H18 C20 2.7700 . . no

loop_
_geom_hbond_atom_site_label_D
_geom_hbond_atom_site_label_H
_geom_hbond_atom_site_label_A
_geom_hbond_site_symmetry_A
_geom_hbond_distance_DH
_geom_hbond_distance_HA
_geom_hbond_distance_DA
_geom_hbond_angle_DHA
_geom_hbond_publ_flag
N1 H1 O2 . 0.922(17) 1.930(18) 2.6205(18) 130.1(14) yes
C12 H12 N2 . 0.93 2.55 3.016(2) 111 yes
N1 H1 O1 3_557 0.922(17) 2.628(17) 3.344(3) 135.0(13) yes
C6 H6 O1 3_557 0.93 2.63 3.390(2) 140 yes

loop_
_geom_torsion_atom_site_label_1
_geom_torsion_atom_site_label_2
_geom_torsion_atom_site_label_3
_geom_torsion_atom_site_label_4
_geom_torsion_site_symmetry_1
_geom_torsion_site_symmetry_2
_geom_torsion_site_symmetry_3
_geom_torsion_site_symmetry_4
_geom_torsion
_geom_torsion_publ_flag
C1 N1 N2 C20 . . . . -179.27(14) no
N2 N1 C1 C2 . . . . -20.0(2) no
N2 N1 C1 C6 . . . . 159.53(14) no
N1 N2 C20 C19 . . . . 163.92(13) no
N1 N2 C20 C21 . . . . -5.6(2) no
N1 C1 C6 C5 . . . . -177.52(15) no
C2 C1 C6 C5 . . . . 2.0(2) no
N1 C1 C2 C3 . . . . 177.48(14) no
C6 C1 C2 C3 . . . . -2.1(2) no
C1 C2 C3 Cl1 . . . . -179.79(12) no
C1 C2 C3 C4 . . . . 0.8(2) no
Cl1 C3 C4 C5 . . . . -178.97(14) no
C2 C3 C4 C5 . . . . 0.4(3) no
C3 C4 C5 C6 . . . . -0.5(3) no
C4 C5 C6 C1 . . . . -0.8(3) no
C19 C7 C8 C9 . . . . -178.70(14) no
C8 C7 C12 C11 . . . . 0.5(2) no
C8 C7 C19 O1 . . . . 12.4(2) no
C8 C7 C19 C20 . . . . -166.55(13) no
C19 C7 C12 C11 . . . . 177.53(15) no
C12 C7 C8 C9 . . . . -1.5(2) no
C12 C7 C19 C20 . . . . 16.4(2) no
C12 C7 C19 O1 . . . . -164.61(14) no
C7 C8 C9 C10 . . . . 1.0(3) no
C8 C9 C10 C11 . . . . 0.5(3) no
C9 C10 C11 C12 . . . . -1.4(3) no
C10 C11 C12 C7 . . . . 0.9(3) no
C18 C13 C14 C15 . . . . -1.8(2) no
C21 C13 C18 C17 . . . . 178.47(16) no
C14 C13 C21 O2 . . . . 30.3(2) no
C14 C13 C21 C20 . . . . -152.55(15) no
C18 C13 C21 O2 . . . . -147.25(16) no
C18 C13 C21 C20 . . . . 29.9(2) no
C21 C13 C14 C15 . . . . -179.39(16) no
C14 C13 C18 C17 . . . . 0.9(3) no
C13 C14 C15 C16 . . . . 1.4(3) no
C14 C15 C16 C17 . . . . -0.2(3) no
C15 C16 C17 C18 . . . . -0.7(3) no
C16 C17 C18 C13 . . . . 0.3(3) no
O1 C19 C20 N2 . . . . -136.93(14) no
C7 C19 C20 C21 . . . . -147.85(13) no
O1 C19 C20 C21 . . . . 33.1(2) no
C7 C19 C20 N2 . . . . 42.09(19) no
N2 C20 C21 O2 . . . . 16.7(2) no
N2 C20 C21 C13 . . . . -160.48(14) no
C19 C20 C21 O2 . . . . -152.33(14) no
C19 C20 C21 C13 . . . . 30.5(2) no

loop_
_cod_related_entry_id
_cod_related_entry_database
_cod_related_entry_code
1 ChemSpider 30656728
